data_7024826
loop_
_publ_author_name
'Dittrich, Birger'
'Harrowfield, Jack M.'
'Koutsantonis, George A.'
'Nealon, Gareth L.'
'Skelton, Brian W.'

_publ_section_title
;
 Long tailed cage amines: Synthesis, metal complexation, and structure.
;
_journal_issue 14
_journal_name_full 'Dalton transactions (Cambridge, England : 2003)'
_journal_page_first 3433
_journal_page_last 3448
_journal_paper_doi 10.1039/b921930g
_journal_volume 39
_journal_year 2010
_chemical_formula_moiety 'C28 H61 Cu N7, 2(Cl O4)'
_chemical_formula_sum 'C28 H61 Cl2 Cu N7 O8'
_chemical_formula_weight 758.28
_chemical_name_systematic
;
?
;
_space_group_IT_number 2
_symmetry_cell_setting triclinic
_symmetry_space_group_name_Hall '-P 1'
_symmetry_space_group_name_H-M 'P -1'
_atom_sites_solution_hydrogens geom
_atom_sites_solution_primary direct
_atom_sites_solution_secondary difmap
_audit_creation_date 2009-06-29T18:38:32-00:00
_audit_creation_method 'WinGX routine CIF_UPDATE'
_cell_angle_alpha 91.86(2)
_cell_angle_beta 99.60(2)
_cell_angle_gamma 119.65(2)
_cell_formula_units_Z 4
_cell_length_a 8.803(3)
_cell_length_b 17.759(4)
_cell_length_c 27.012(10)
_cell_measurement_reflns_used 9187
_cell_measurement_temperature 100(2)
_cell_measurement_theta_max 66.0207
_cell_measurement_theta_min 2.8806
_cell_volume 3586(2)
_computing_cell_refinement
;
CrysAlis RED, Oxford Diffraction Ltd.,
Version 1.171.31.8 (release 12-01-2007 CrysAlis171 .NET)
(compiled Jan 12 2007,17:49:11)
;
_computing_data_collection
;
CrysAlis CCD, Oxford Diffraction Ltd.,
Version 1.171.31.8 (release 12-01-2007 CrysAlis171 .NET)
(compiled Jan 12 2007,17:49:11)
;
_computing_data_reduction
;
CrysAlis RED, Oxford Diffraction Ltd.,
Version 1.171.31.8 (release 12-01-2007 CrysAlis171 .NET)
(compiled Jan 12 2007,17:49:11)
;
_computing_molecular_graphics 'OrtepII (Johnson, C. K. (1976)'
_computing_publication_material 'WinGX Farrugia, L. J. (1999)'
_computing_structure_refinement 'SHELXL-97 (Sheldrick, 1997)'
_diffrn_ambient_temperature 100(2)
_diffrn_detector_area_resol_mean 10.4738
_diffrn_measured_fraction_theta_full 0.973
_diffrn_measured_fraction_theta_max 0.973
_diffrn_measurement_device_type
;
Oxford Diffraction Gemini diffractometer
;
_diffrn_measurement_method '\w scans'
_diffrn_orient_matrix_UB_11 -0.0456610651
_diffrn_orient_matrix_UB_12 -0.0226688768
_diffrn_orient_matrix_UB_13 0.0453882387
_diffrn_orient_matrix_UB_21 -0.0663668707
_diffrn_orient_matrix_UB_22 -0.0928942749
_diffrn_orient_matrix_UB_23 -0.0277195121
_diffrn_orient_matrix_UB_31 0.0637959203
_diffrn_orient_matrix_UB_32 -0.0308170348
_diffrn_orient_matrix_UB_33 0.0243134025
_diffrn_radiation_monochromator graphite
_diffrn_radiation_type CuK\a
_diffrn_radiation_wavelength 1.54178
_diffrn_reflns_av_R_equivalents 0.043
_diffrn_reflns_av_unetI/netI 0.0344
_diffrn_reflns_limit_h_max 10
_diffrn_reflns_limit_h_min -10
_diffrn_reflns_limit_k_max 20
_diffrn_reflns_limit_k_min -20
_diffrn_reflns_limit_l_max 31
_diffrn_reflns_limit_l_min -31
_diffrn_reflns_number 38793
_diffrn_reflns_theta_full 66.04
_diffrn_reflns_theta_max 66.04
_diffrn_reflns_theta_min 2.89
_exptl_absorpt_coefficient_mu 2.694
_exptl_absorpt_correction_T_max 0.70
_exptl_absorpt_correction_T_min 0.40
_exptl_absorpt_correction_type multi-scan
_exptl_absorpt_process_details
;
CrysAlis RED, Oxford Diffraction Ltd.,
Version 1.171.31.8 (release 12-01-2007 CrysAlis171 .NET)
(compiled Jan 12 2007,17:49:11)
Empirical absorption correction using spherical harmonics,
implemented in SCALE3 ABSPACK scaling algorithm.
;
_exptl_crystal_colour blue
_exptl_crystal_density_diffrn 1.405
_exptl_crystal_density_method 'not measured'
_exptl_crystal_description fragment
_exptl_crystal_F_000 1620
_exptl_crystal_size_max 0.28
_exptl_crystal_size_mid 0.16
_exptl_crystal_size_min 0.13
_refine_diff_density_max 2.864
_refine_diff_density_min -0.613
_refine_diff_density_rms 0.216
_refine_ls_extinction_method none
_refine_ls_goodness_of_fit_ref 1.892
_refine_ls_hydrogen_treatment constr
_refine_ls_matrix_type full
_refine_ls_number_parameters 788
_refine_ls_number_reflns 12163
_refine_ls_number_restraints 488
_refine_ls_restrained_S_all 1.978
_refine_ls_R_factor_all 0.2142
_refine_ls_R_factor_gt 0.184
_refine_ls_shift/su_max 0.044
_refine_ls_shift/su_mean 0.008
_refine_ls_structure_factor_coef Fsqd
_refine_ls_weighting_details 'calc w=1/[\s^2^(Fo^2^)+(0.2000P)^2^] where P=(Fo^2^+2Fc^2^)/3'
_refine_ls_weighting_scheme calc
_refine_ls_wR_factor_gt 0.3883
_refine_ls_wR_factor_ref 0.4259
_reflns_number_gt 7178
_reflns_number_total 12163
_reflns_threshold_expression I>2\s(I)
_cod_data_source_file b921930g.txt
_cod_data_source_block gk165
_cod_original_sg_symbol_Hall -P_1
_cod_database_code 7024826
_diffrn_reflns_twin_matrix
;
1.00 0.00 0.00 -2.00 -1.00 0.00 -1.00 0.00 -1.00
;
_refine_ls_twin_fraction 0.37

loop_
_symmetry_equiv_pos_as_xyz
'x, y, z'
'-x, -y, -z'

loop_
_atom_site_label
_atom_site_type_symbol
_atom_site_fract_x
_atom_site_fract_y
_atom_site_fract_z
_atom_site_U_iso_or_equiv
_atom_site_adp_type
_atom_site_occupancy
_atom_site_symmetry_multiplicity
_atom_site_calc_flag
_atom_site_refinement_flags
_atom_site_disorder_assembly
_atom_site_disorder_group
Cu1 Cu 0.53826(16) 0.39933(7) 0.33358(5) 0.0851(4) Uani 1 1 d . . .
Cu2 Cu 0.42070(17) 0.10084(7) 0.66692(5) 0.0864(4) Uani 1 1 d . . .
N10 N 0.2341(13) 0.2040(5) 0.1865(3) 0.159(5) Uani 1 1 d D . .
H10 H 0.2832 0.1749 0.1767 0.191 Uiso 1 1 calc R . .
C11 C 0.3187(12) 0.2684(5) 0.2338(4) 0.103(3) Uani 1 1 d DU B .
C12 C 0.0697(17) 0.1921(8) 0.1580(4) 0.201(3) Uani 1 1 d DU . .
H12A H 0.0924 0.2495 0.1482 0.241 Uiso 1 1 calc R . .
H12B H -0.016 0.1749 0.1807 0.241 Uiso 1 1 calc R . .
C13 C -0.018(2) 0.1285(6) 0.1121(4) 0.181(5) Uani 1 1 d DU . .
H13A H 0.046 0.1573 0.0852 0.217 Uiso 1 1 calc R . .
H13B H -0.14 0.1189 0.1021 0.217 Uiso 1 1 calc R . .
C14 C -0.035(2) 0.0423(6) 0.1102(5) 0.201(3) Uani 1 1 d DU . .
H14A H -0.0496 0.0222 0.1438 0.241 Uiso 1 1 calc R . .
H14B H 0.0767 0.0476 0.1036 0.241 Uiso 1 1 calc R . .
C15 C -0.188(2) -0.0253(6) 0.0709(5) 0.215(7) Uani 1 1 d DU . .
H15A H -0.2991 -0.0439 0.0836 0.258 Uiso 1 1 calc R . .
H15B H -0.1968 0.0028 0.0403 0.258 Uiso 1 1 calc R . .
C16 C -0.1843(18) -0.1044(6) 0.0552(4) 0.179(6) Uani 1 1 d DU . .
H16A H -0.1687 -0.1312 0.0859 0.215 Uiso 1 1 calc R . .
H16B H -0.0785 -0.0868 0.0401 0.215 Uiso 1 1 calc R . .
C17 C -0.3458(19) -0.1720(7) 0.0183(5) 0.205(6) Uani 1 1 d DU . .
H17A H -0.3623 -0.1448 -0.0119 0.246 Uiso 1 1 calc R . .
H17B H -0.4511 -0.1899 0.0338 0.246 Uiso 1 1 calc R . .
C18 C -0.3441(18) -0.2526(6) 0.0013(4) 0.170(5) Uani 1 1 d DU . .
H18A H -0.2431 -0.2354 -0.016 0.204 Uiso 1 1 calc R . .
H18B H -0.3217 -0.2785 0.0315 0.204 Uiso 1 1 calc R . .
C19 C -0.5110(18) -0.3205(6) -0.0334(5) 0.185(6) Uani 1 1 d DU . .
H19A H -0.5324 -0.2948 -0.0639 0.222 Uiso 1 1 calc R . .
H19B H -0.6121 -0.337 -0.0163 0.222 Uiso 1 1 calc R . .
C110 C -0.5106(19) -0.4018(6) -0.0500(4) 0.179(6) Uani 1 1 d DU . .
H11A H -0.4966 -0.4294 -0.0196 0.214 Uiso 1 1 calc R . .
H11B H -0.4048 -0.3848 -0.0651 0.214 Uiso 1 1 calc R . .
C111 C -0.6738(17) -0.4686(6) -0.0875(4) 0.151(5) Uani 1 1 d DU . .
H11C H -0.6831 -0.4427 -0.119 0.182 Uiso 1 1 calc R . .
H11D H -0.7807 -0.4828 -0.0736 0.182 Uiso 1 1 calc R . .
C112 C -0.6752(19) -0.5530(7) -0.1007(5) 0.201(3) Uani 1 1 d DU . .
H11E H -0.5758 -0.5397 -0.1181 0.241 Uiso 1 1 calc R . .
H11F H -0.653 -0.5755 -0.0689 0.241 Uiso 1 1 calc R . .
C113 C -0.8432(19) -0.6217(6) -0.1333(5) 0.190(6) Uani 1 1 d DU . .
H11G H -0.8702 -0.5969 -0.1635 0.228 Uiso 1 1 calc R . .
H11H H -0.9404 -0.6378 -0.1146 0.228 Uiso 1 1 calc R . .
C114 C -0.847(2) -0.7056(8) -0.1513(5) 0.215(7) Uani 1 1 d DU . .
H11I H -0.9669 -0.748 -0.171 0.322 Uiso 1 1 calc R . .
H11J H -0.818 -0.7305 -0.1219 0.322 Uiso 1 1 calc R . .
H11K H -0.7594 -0.6919 -0.1727 0.322 Uiso 1 1 calc R . .
C12A C 0.1859(15) 0.2541(5) 0.2644(4) 0.106(4) Uani 1 1 d . . .
H12C H 0.1197 0.2829 0.2503 0.128 Uiso 0.5 1 calc PR A 1
H12D H 0.099 0.1905 0.2601 0.128 Uiso 0.5 1 calc PR A 1
H12I H 0.0723 0.2426 0.2446 0.128 Uiso 0.5 1 d PR A 2
H12J H 0.1644 0.2042 0.282 0.128 Uiso 0.5 1 d PR A 2
N13A N 0.2527(18) 0.2850(9) 0.3188(5) 0.080(4) Uiso 0.5 1 d P B 1
H13C H 0.2578 0.2397 0.3338 0.096 Uiso 0.5 1 calc PR B 1
N18A N 0.274(3) 0.3409(12) 0.3023(7) 0.116(6) Uiso 0.5 1 d P B 2
H18C H 0.2508 0.3811 0.2867 0.139 Uiso 0.5 1 calc PR B 2
C14A C 0.1680(15) 0.3105(5) 0.3460(4) 0.106(4) Uani 1 1 d . . .
H14C H 0.0666 0.2574 0.3541 0.128 Uiso 0.5 1 calc PR B 1
H14D H 0.1168 0.3397 0.3242 0.128 Uiso 0.5 1 calc PR B 1
H14I H 0.0607 0.3138 0.3356 0.128 Uiso 0.5 1 d PR B 2
H14J H 0.1308 0.251 0.3524 0.128 Uiso 0.5 1 d PR B 2
C15A C 0.2706(12) 0.3683(7) 0.3927(4) 0.124(4) Uani 1 1 d . B .
H15C H 0.201 0.391 0.4061 0.148 Uiso 0.5 1 calc PR C 1
H15D H 0.3012 0.3367 0.4183 0.148 Uiso 0.5 1 calc PR C 1
H15I H 0.2202 0.4049 0.3978 0.148 Uiso 0.5 1 d PR C 2
H15J H 0.2513 0.3324 0.4199 0.148 Uiso 0.5 1 d PR C 2
N16A N 0.4293(14) 0.4384(7) 0.3815(4) 0.057(3) Uiso 0.5 1 d P B 1
H16C H 0.3978 0.4758 0.3656 0.068 Uiso 0.5 1 calc PR B 1
N19A N 0.449(2) 0.4370(10) 0.3988(6) 0.090(5) Uiso 0.5 1 d P B 2
H19C H 0.422 0.4758 0.3828 0.108 Uiso 0.5 1 calc PR B 2
C17A C 0.5735(14) 0.4942(6) 0.4348(3) 0.093(3) Uani 1 1 d . . .
H17C H 0.551 0.5409 0.4458 0.112 Uiso 0.5 1 calc PR B 1
H17D H 0.5495 0.4546 0.4611 0.112 Uiso 0.5 1 calc PR B 1
H17I H 0.5641 0.4696 0.4664 0.112 Uiso 0.5 1 d PR B 2
H17J H 0.5377 0.5377 0.4366 0.112 Uiso 0.5 1 d PR B 2
C12B C 0.4596(13) 0.2552(6) 0.2542(4) 0.124(4) Uani 1 1 d U . .
H12E H 0.5172 0.2515 0.2264 0.149 Uiso 0.5 1 calc PR B 1
H12F H 0.4087 0.198 0.2671 0.149 Uiso 0.5 1 calc PR B 1
H12K H 0.5503 0.2744 0.2339 0.149 Uiso 0.5 1 d PR B 2
H12L H 0.405 0.1923 0.2526 0.149 Uiso 0.5 1 d PR B 2
N13B N 0.5958(16) 0.3209(7) 0.2943(4) 0.068(3) Uiso 0.5 1 d PU B 1
H13D H 0.6827 0.359 0.2777 0.081 Uiso 0.5 1 calc PR B 1
N18B N 0.544(2) 0.2848(9) 0.3143(5) 0.089(4) Uiso 0.5 1 d P B 2
H18D H 0.463 0.2419 0.3304 0.106 Uiso 0.5 1 calc PR B 2
C14B C 0.6933(10) 0.2920(5) 0.3318(4) 0.119(3) Uani 1 1 d . . .
H14E H 0.7718 0.2796 0.315 0.143 Uiso 0.5 1 calc PR B 1
H14F H 0.6049 0.2365 0.3419 0.143 Uiso 0.5 1 calc PR B 1
H14K H 0.7686 0.3065 0.3071 0.143 Uiso 0.5 1 d PR B 2
H14L H 0.6609 0.2334 0.339 0.143 Uiso 0.5 1 d PR B 2
C15B C 0.8058(9) 0.3559(5) 0.3791(5) 0.109(4) Uani 1 1 d . B .
H15E H 0.8453 0.3275 0.405 0.131 Uiso 0.5 1 calc PR D 1
H15F H 0.9128 0.4066 0.3714 0.131 Uiso 0.5 1 calc PR D 1
H15K H 0.9305 0.3733 0.3821 0.131 Uiso 0.5 1 d PR D 2
H15L H 0.7663 0.3248 0.4075 0.131 Uiso 0.5 1 d PR D 2
N16B N 0.7036(16) 0.3814(8) 0.3956(5) 0.070(3) Uiso 0.5 1 d P B 1
H16D H 0.6304 0.3395 0.4138 0.084 Uiso 0.5 1 calc PR B 1
N19B N 0.768(3) 0.4152(15) 0.3868(8) 0.143(8) Uiso 0.5 1 d P B 2
H19D H 0.8518 0.4551 0.37 0.172 Uiso 0.5 1 calc PR B 2
C17B C 0.8289(12) 0.4748(7) 0.4328(4) 0.115(4) Uani 1 1 d . . .
H17E H 0.8497 0.462 0.4679 0.138 Uiso 0.5 1 calc PR B 1
H17F H 0.9465 0.5053 0.4231 0.138 Uiso 0.5 1 calc PR B 1
H17K H 0.9581 0.5081 0.4437 0.138 Uiso 0.5 1 d PR B 2
H17L H 0.7817 0.4327 0.4562 0.138 Uiso 0.5 1 d PR B 2
C12C C 0.403(2) 0.3644(6) 0.2175(4) 0.137(6) Uani 1 1 d U . .
H12G H 0.4473 0.3656 0.186 0.164 Uiso 0.5 1 calc PR B 1
H12H H 0.3111 0.3817 0.2112 0.164 Uiso 0.5 1 calc PR B 1
H12M H 0.3265 0.3668 0.188 0.164 Uiso 0.5 1 d PR B 2
H12N H 0.5162 0.379 0.2089 0.164 Uiso 0.5 1 d PR B 2
N18C N 0.551(2) 0.4249(10) 0.2587(6) 0.096(5) Uiso 0.5 1 d P B 1
H18E H 0.6477 0.4209 0.2529 0.115 Uiso 0.5 1 calc PR B 1
N13C N 0.4392(16) 0.4297(7) 0.2642(4) 0.064(3) Uiso 0.5 1 d PU B 2
H13E H 0.341 0.4359 0.2657 0.077 Uiso 0.5 1 calc PR B 2
C14C C 0.5964(15) 0.5132(5) 0.2502(4) 0.103(4) Uani 1 1 d . . .
H14G H 0.6704 0.5315 0.2242 0.123 Uiso 0.5 1 calc PR B 1
H14H H 0.4855 0.5142 0.237 0.123 Uiso 0.5 1 calc PR B 1
H14M H 0.6723 0.4954 0.2375 0.123 Uiso 0.5 1 d PR B 2
H14N H 0.5557 0.5394 0.2242 0.123 Uiso 0.5 1 d PR B 2
C15C C 0.6934(15) 0.5745(5) 0.2961(3) 0.098(4) Uani 1 1 d . B .
H15G H 0.6165 0.5942 0.3078 0.118 Uiso 0.5 1 calc PR E 1
H15H H 0.8004 0.6263 0.2893 0.118 Uiso 0.5 1 calc PR E 1
H15M H 0.8204 0.5985 0.2982 0.118 Uiso 0.5 1 d PR E 2
H15N H 0.6701 0.6224 0.2938 0.118 Uiso 0.5 1 d PR E 2
N16C N 0.7485(16) 0.5323(7) 0.3361(4) 0.066(3) Uiso 0.5 1 d P B 1
H16E H 0.8503 0.5325 0.3306 0.079 Uiso 0.5 1 calc PR B 1
N19C N 0.663(2) 0.5455(9) 0.3385(5) 0.083(4) Uiso 0.5 1 d P B 2
H19E H 0.5698 0.5537 0.3432 0.1 Uiso 0.5 1 calc PR B 2
C17C C 0.7950(13) 0.5885(5) 0.3875(3) 0.090(3) Uani 1 1 d . . .
H17G H 0.7223 0.6171 0.3851 0.108 Uiso 0.5 1 calc PR B 1
H17H H 0.9224 0.6351 0.3942 0.108 Uiso 0.5 1 calc PR B 1
H17M H 0.7913 0.6408 0.3967 0.108 Uiso 0.5 1 d PR B 2
H17N H 0.914 0.6069 0.3821 0.108 Uiso 0.5 1 d PR B 2
C11' C 0.7612(9) 0.5343(5) 0.4330(4) 0.087(2) Uani 1 1 d . B .
C10' C 0.8783(13) 0.5992(6) 0.4798(3) 0.100(3) Uani 1 1 d . . .
H10A H 0.8415 0.6425 0.4838 0.151 Uiso 1 1 calc R B .
H10B H 1.0033 0.6288 0.4764 0.151 Uiso 1 1 calc R . .
H10C H 0.866 0.5683 0.5097 0.151 Uiso 1 1 calc R . .
N20 N 0.6601(15) 0.2906(6) 0.8161(4) 0.191(5) Uani 1 1 d DU . .
H20 H 0.7725 0.3081 0.8293 0.229 Uiso 1 1 calc R . .
C21 C 0.570(2) 0.2282(6) 0.7685(4) 0.144(5) Uani 1 1 d DU G .
C22 C 0.5715(18) 0.3222(9) 0.8401(4) 0.201(3) Uani 1 1 d DU . .
H22A H 0.4577 0.2728 0.8455 0.241 Uiso 1 1 calc R . .
H22B H 0.5434 0.3598 0.8188 0.241 Uiso 1 1 calc R . .
C23 C 0.690(3) 0.3745(7) 0.8907(4) 0.229(8) Uani 1 1 d DU . .
H23A H 0.6114 0.3669 0.9147 0.275 Uiso 1 1 calc R . .
H23B H 0.7629 0.3484 0.9035 0.275 Uiso 1 1 calc R . .
C24 C 0.809(3) 0.4669(7) 0.8918(4) 0.201(3) Uani 1 1 d DU . .
H24A H 0.7611 0.486 0.8621 0.241 Uiso 1 1 calc R . .
H24B H 0.9259 0.4759 0.8875 0.241 Uiso 1 1 calc R . .
C25 C 0.840(2) 0.5253(6) 0.9377(4) 0.170(5) Uani 1 1 d DU . .
H25A H 0.7268 0.5233 0.9392 0.204 Uiso 1 1 calc R . .
H25B H 0.8711 0.5013 0.9678 0.204 Uiso 1 1 calc R . .
C26 C 0.980(2) 0.6166(7) 0.9414(4) 0.207(7) Uani 1 1 d DU . .
H26A H 0.9466 0.6407 0.9117 0.248 Uiso 1 1 calc R . .
H26B H 1.0918 0.6182 0.9386 0.248 Uiso 1 1 calc R . .
C27 C 1.018(2) 0.6756(6) 0.9870(4) 0.182(6) Uani 1 1 d DU . .
H27A H 0.9107 0.6806 0.9868 0.218 Uiso 1 1 calc R . .
H27B H 1.0314 0.6464 1.0167 0.218 Uiso 1 1 calc R . .
C28 C 1.174(2) 0.7649(7) 0.9958(5) 0.229(7) Uani 1 1 d DU . .
H28A H 1.1778 0.7912 0.964 0.275 Uiso 1 1 calc R . .
H28B H 1.2841 0.7622 1.0054 0.275 Uiso 1 1 calc R . .
C29 C 1.169(2) 0.8221(7) 1.0364(5) 0.194(6) Uani 1 1 d DU . .
H29A H 1.0704 0.8333 1.0238 0.233 Uiso 1 1 calc R . .
H29B H 1.1399 0.79 1.0659 0.233 Uiso 1 1 calc R . .
C210 C 1.3319(19) 0.9056(7) 1.0535(5) 0.236(6) Uani 1 1 d DU . .
H21A H 1.3792 0.9292 1.0232 0.283 Uiso 1 1 calc R . .
H21B H 1.4204 0.8943 1.0744 0.283 Uiso 1 1 calc R . .
C211 C 1.3247(19) 0.9748(7) 1.0828(6) 0.207(7) Uani 1 1 d DU . .
H21C H 1.2749 0.9516 1.1128 0.249 Uiso 1 1 calc R . .
H21D H 1.241 0.9888 1.0617 0.249 Uiso 1 1 calc R . .
C212 C 1.498(2) 1.0567(7) 1.1003(5) 0.201(3) Uani 1 1 d DU . .
H21E H 1.532 1.0889 1.0711 0.241 Uiso 1 1 calc R . .
H21F H 1.591 1.0419 1.1132 0.241 Uiso 1 1 calc R . .
C213 C 1.496(2) 1.1148(7) 1.1409(5) 0.206(7) Uani 1 1 d DU . .
H21G H 1.3852 1.1175 1.1315 0.248 Uiso 1 1 calc R . .
H21H H 1.492 1.0887 1.1728 0.248 Uiso 1 1 calc R . .
C214 C 1.651(3) 1.2047(8) 1.1501(5) 0.224(9) Uani 1 1 d DU . .
H21I H 1.6287 1.2422 1.1715 0.336 Uiso 1 1 calc R . .
H21J H 1.6697 1.2274 1.1177 0.336 Uiso 1 1 calc R . .
H21K H 1.758 1.2043 1.1671 0.336 Uiso 1 1 calc R . .
C22A C 0.4352(16) 0.2396(6) 0.7373(5) 0.135(5) Uani 1 1 d . . .
H22C H 0.4946 0.2951 0.7229 0.163 Uiso 0.5 1 calc PR F 1
H22D H 0.3592 0.2446 0.7589 0.163 Uiso 0.5 1 calc PR F 1
H22I H 0.4759 0.3016 0.7421 0.163 Uiso 0.5 1 d PR F 2
H22J H 0.3268 0.2101 0.7505 0.163 Uiso 0.5 1 d PR F 2
N28A N 0.322(2) 0.1690(12) 0.6964(7) 0.110(6) Uiso 0.5 1 d P G 1
H28C H 0.2406 0.1276 0.713 0.132 Uiso 0.5 1 calc PR G 1
N23A N 0.3929(19) 0.2158(9) 0.6803(5) 0.082(4) Uiso 0.5 1 d PU G 2
H23C H 0.4684 0.262 0.6649 0.099 Uiso 0.5 1 calc PR G 2
C24A C 0.2054(9) 0.1846(5) 0.6587(4) 0.139(3) Uani 1 1 d U . .
H24C H 0.2705 0.2464 0.6526 0.167 Uiso 0.5 1 calc PR G 1
H24D H 0.1006 0.1753 0.6723 0.167 Uiso 0.5 1 calc PR G 1
H24I H 0.1971 0.2359 0.652 0.167 Uiso 0.5 1 d PR G 2
H24J H 0.1271 0.1552 0.6817 0.167 Uiso 0.5 1 d PR G 2
C25A C 0.1428(15) 0.1278(6) 0.6105(5) 0.132(5) Uani 1 1 d U G .
H25C H 0.0274 0.0748 0.6113 0.158 Uiso 0.5 1 calc PR H 1
H25D H 0.1199 0.1588 0.583 0.158 Uiso 0.5 1 calc PR H 1
H25I H 0.015 0.104 0.5998 0.158 Uiso 0.5 1 d PR H 2
H25J H 0.2 0.1606 0.5845 0.158 Uiso 0.5 1 d PR H 2
N29A N 0.246(2) 0.1047(10) 0.5999(6) 0.101(5) Uiso 0.5 1 d PD G 1
H29C H 0.3216 0.1486 0.5833 0.121 Uiso 0.5 1 calc PR G 1
N26A N 0.1885(18) 0.0576(8) 0.6099(5) 0.075(4) Uiso 0.5 1 d PD G 2
H26C H 0.0999 0.0141 0.6237 0.09 Uiso 0.5 1 calc PR G 2
C27A C 0.1638(13) 0.0158(7) 0.5623(4) 0.104(4) Uani 1 1 d . . .
H27C H 0.0404 -0.0238 0.5666 0.125 Uiso 0.5 1 calc PR G 1
H27D H 0.155 0.0299 0.5271 0.125 Uiso 0.5 1 calc PR G 1
H27I H 0.2073 0.0584 0.5389 0.125 Uiso 0.5 1 d PR G 2
H27J H 0.0386 -0.0258 0.5482 0.125 Uiso 0.5 1 d PR G 2
C22B C 0.721(2) 0.2530(6) 0.7418(4) 0.139(6) Uani 1 1 d . . .
H22E H 0.7287 0.298 0.72 0.167 Uiso 0.5 1 calc PR G 1
H22F H 0.8348 0.278 0.767 0.167 Uiso 0.5 1 calc PR G 1
H22K H 0.7914 0.2316 0.761 0.167 Uiso 0.5 1 d PR G 2
H22L H 0.7954 0.3161 0.7451 0.167 Uiso 0.5 1 d PR G 2
N23B N 0.692(2) 0.1798(10) 0.7125(6) 0.092(4) Uiso 0.5 1 d P G 1
H23D H 0.725 0.146 0.7321 0.111 Uiso 0.5 1 calc PR G 1
N28B N 0.691(2) 0.2173(11) 0.6825(6) 0.102(5) Uiso 0.5 1 d P G 2
H28D H 0.6771 0.2582 0.6646 0.123 Uiso 0.5 1 calc PR G 2
C24B C 0.8015(12) 0.2107(6) 0.6666(5) 0.112(4) Uani 1 1 d U . .
H24E H 0.8139 0.2673 0.659 0.135 Uiso 0.5 1 calc PR G 1
H24F H 0.9235 0.2211 0.6793 0.135 Uiso 0.5 1 calc PR G 1
H24K H 0.8697 0.1946 0.6915 0.135 Uiso 0.5 1 d PR G 2
H24L H 0.883 0.2686 0.6594 0.135 Uiso 0.5 1 d PR G 2
C25B C 0.7291(16) 0.1543(7) 0.6217(5) 0.129(5) Uani 1 1 d U G .
H25E H 0.7806 0.1872 0.5941 0.155 Uiso 0.5 1 calc PR I 1
H25F H 0.7622 0.1086 0.6249 0.155 Uiso 0.5 1 calc PR I 1
H25K H 0.7186 0.1849 0.5934 0.155 Uiso 0.5 1 d PR I 2
H25L H 0.8181 0.1386 0.618 0.155 Uiso 0.5 1 d PR I 2
N26B N 0.5448(19) 0.1147(9) 0.6090(5) 0.083(4) Uiso 0.5 1 d PU G 1
H26D H 0.522 0.152 0.5899 0.099 Uiso 0.5 1 calc PR G 1
N29B N 0.5525(17) 0.0673(9) 0.6196(5) 0.074(3) Uiso 0.5 1 d P G 2
H29D H 0.5837 0.0303 0.6361 0.089 Uiso 0.5 1 calc PR G 2
C27B C 0.4613(13) 0.0248(7) 0.5711(3) 0.097(3) Uani 1 1 d . . .
H27E H 0.4809 0.0394 0.5368 0.116 Uiso 0.5 1 calc PR G 1
H27F H 0.5263 -0.0058 0.5827 0.116 Uiso 0.5 1 calc PR G 1
H27K H 0.5128 -0.0085 0.5602 0.116 Uiso 0.5 1 d PR G 2
H27L H 0.4714 0.0655 0.5469 0.116 Uiso 0.5 1 d PR G 2
C22C C 0.492(2) 0.1405(6) 0.7832(4) 0.144(6) Uani 1 1 d U . .
H22G H 0.3668 0.1199 0.7861 0.173 Uiso 0.5 1 calc PR G 1
H22H H 0.5594 0.1424 0.8169 0.173 Uiso 0.5 1 calc PR G 1
H22M H 0.4367 0.1391 0.8117 0.173 Uiso 0.5 1 d PR G 2
H22N H 0.582 0.1246 0.7932 0.173 Uiso 0.5 1 d PR G 2
N28C N 0.493(2) 0.0744(10) 0.7439(6) 0.093(4) Uiso 0.5 1 d P G 1
H28E H 0.6031 0.077 0.7494 0.112 Uiso 0.5 1 calc PR G 1
N23C N 0.3358(17) 0.0660(8) 0.7390(5) 0.070(3) Uiso 0.5 1 d PU G 2
H23E H 0.224 0.0592 0.739 0.084 Uiso 0.5 1 calc PR G 2
C24C C 0.3457(17) -0.0129(5) 0.7509(3) 0.106(4) Uani 1 1 d U . .
H24G H 0.3888 -0.0356 0.7797 0.128 Uiso 0.5 1 calc PR G 1
H24H H 0.2448 -0.0076 0.7584 0.128 Uiso 0.5 1 calc PR G 1
H24M H 0.4694 0.0042 0.764 0.128 Uiso 0.5 1 d PR G 2
H24N H 0.2776 -0.0391 0.7766 0.128 Uiso 0.5 1 d PR G 2
C25C C 0.286(2) -0.0733(5) 0.7036(4) 0.128(5) Uani 1 1 d . G .
H25G H 0.3069 -0.1219 0.7117 0.154 Uiso 0.5 1 calc PR J 1
H25H H 0.1556 -0.0988 0.6922 0.154 Uiso 0.5 1 calc PR J 1
H25M H 0.3641 -0.0968 0.7016 0.154 Uiso 0.5 1 d PR J 2
H25N H 0.1704 -0.1216 0.7061 0.154 Uiso 0.5 1 d PR J 2
N26C N 0.3671(17) -0.0382(8) 0.6628(4) 0.065(3) Uiso 0.5 1 d P G 1
H26E H 0.4727 -0.0392 0.665 0.078 Uiso 0.5 1 calc PR G 1
N29C N 0.267(2) -0.0413(11) 0.6584(6) 0.099(5) Uiso 0.5 1 d P G 2
H29E H 0.1537 -0.0492 0.6567 0.119 Uiso 0.5 1 calc PR G 2
C27C C 0.2375(17) -0.0877(6) 0.6127(3) 0.103(4) Uani 1 1 d . . .
H27G H 0.247 -0.1397 0.6041 0.124 Uiso 0.5 1 calc PR G 1
H27H H 0.1144 -0.109 0.6176 0.124 Uiso 0.5 1 calc PR G 1
H27M H 0.1186 -0.1389 0.6037 0.124 Uiso 0.5 1 d PR G 2
H27N H 0.322 -0.1082 0.6173 0.124 Uiso 0.5 1 d PR G 2
C21' C 0.2654(15) -0.0359(6) 0.5679(3) 0.097(3) Uani 1 1 d . G .
C20' C 0.187(2) -0.1003(7) 0.5199(4) 0.147(7) Uani 1 1 d . . .
H20A H 0.0603 -0.1412 0.5183 0.22 Uiso 1 1 calc R G .
H20B H 0.2506 -0.1328 0.5198 0.22 Uiso 1 1 calc R . .
H20C H 0.2008 -0.0686 0.4904 0.22 Uiso 1 1 calc R . .
Cl1 Cl 0.6569(6) 0.3670(2) 0.58373(19) 0.199(2) Uani 1 1 d D . .
O11 O 0.5422(8) 0.3633(6) 0.6157(4) 0.220(4) Uani 1 1 d DU . .
O12 O 0.6995(11) 0.4279(6) 0.5528(4) 0.312(5) Uani 1 1 d DU . .
O13 O 0.8302(11) 0.3917(8) 0.6202(4) 0.258(8) Uani 1 1 d DU . .
O14 O 0.612(2) 0.2839(6) 0.5625(6) 0.411(19) Uani 1 1 d DU . .
Cl2 Cl 0.3077(5) 0.1310(2) 0.41489(18) 0.180(2) Uani 1 1 d D . .
O21 O 0.2734(17) 0.0614(7) 0.4414(5) 0.317(6) Uani 1 1 d DU . .
O22 O 0.1641(14) 0.1189(8) 0.3761(4) 0.205(6) Uani 1 1 d DU . .
O23 O 0.4604(11) 0.1469(8) 0.3982(6) 0.359(10) Uani 1 1 d DU . .
O24 O 0.341(3) 0.2055(9) 0.4464(7) 0.58(2) Uani 1 1 d DU . .
Cl3 Cl 0.8681(5) 1.01982(18) 0.74787(13) 0.1295(11) Uani 1 1 d DU . .
O31 O 0.9481(16) 0.9752(8) 0.7290(7) 0.280(8) Uani 1 1 d DU . .
O32 O 0.951(2) 1.1010(7) 0.7446(5) 0.303(7) Uani 1 1 d DU . .
O33 O 0.791(3) 1.0167(13) 0.7897(4) 0.357(13) Uani 1 1 d DU . .
O34 O 0.7267(17) 1.0096(12) 0.7073(6) 0.344(9) Uani 1 1 d DU . .
Cl4 Cl 0.0472(4) 0.4782(2) 0.25254(12) 0.1205(11) Uani 1 1 d D . .
O41 O -0.002(3) 0.3875(9) 0.2535(8) 0.363(14) Uani 1 1 d DU . .
O42 O -0.0867(19) 0.4771(12) 0.2156(6) 0.348(10) Uani 1 1 d DU . .
O43 O 0.2093(10) 0.5196(9) 0.2464(6) 0.261(7) Uani 1 1 d DU . .
O44 O 0.0252(18) 0.5057(11) 0.2945(4) 0.257(8) Uani 1 1 d DU . .

loop_
_atom_site_aniso_label
_atom_site_aniso_U_11
_atom_site_aniso_U_22
_atom_site_aniso_U_33
_atom_site_aniso_U_23
_atom_site_aniso_U_13
_atom_site_aniso_U_12
Cu1 0.0825(7) 0.0517(5) 0.1038(8) 0.0028(5) 0.0174(7) 0.0224(5)
Cu2 0.0818(7) 0.0473(5) 0.1095(9) 0.0079(6) 0.0179(7) 0.0184(5)
N10 0.150(9) 0.109(6) 0.137(7) -0.071(5) 0.008(7) 0.018(6)
C11 0.066(4) 0.060(4) 0.158(8) -0.020(5) 0.027(5) 0.015(3)
C12 0.227(5) 0.237(3) 0.121(3) -0.012(3) 0.022(4) 0.110(3)
C13 0.146(10) 0.215(5) 0.133(8) -0.010(6) -0.014(8) 0.071(7)
C14 0.227(5) 0.237(3) 0.121(3) -0.012(3) 0.022(4) 0.110(3)
C15 0.215(12) 0.196(5) 0.207(12) -0.009(7) -0.023(9) 0.107(6)
C16 0.197(10) 0.195(6) 0.121(8) 0.010(6) -0.025(8) 0.101(6)
C17 0.191(10) 0.195(6) 0.198(12) -0.007(6) -0.032(9) 0.100(6)
C18 0.178(10) 0.210(6) 0.110(8) -0.002(6) -0.002(7) 0.100(6)
C19 0.185(10) 0.200(6) 0.136(10) 0.003(6) 0.000(8) 0.084(6)
C110 0.182(10) 0.205(6) 0.116(9) -0.002(6) -0.002(8) 0.085(7)
C111 0.136(9) 0.162(5) 0.106(7) 0.048(5) 0.012(6) 0.041(5)
C112 0.227(5) 0.237(3) 0.121(3) -0.012(3) 0.022(4) 0.110(3)
C113 0.221(10) 0.145(5) 0.185(11) 0.060(6) -0.008(8) 0.093(6)
C114 0.224(12) 0.244(7) 0.167(12) -0.036(8) -0.076(10) 0.151(8)
C12A 0.104(7) 0.056(4) 0.116(7) 0.012(5) 0.024(6) 0.008(5)
C14A 0.122(7) 0.045(4) 0.136(7) 0.026(4) 0.054(6) 0.021(4)
C15A 0.106(5) 0.113(6) 0.170(8) 0.018(6) 0.096(5) 0.049(5)
C17A 0.132(6) 0.093(5) 0.058(4) 0.016(4) 0.024(4) 0.058(5)
C12B 0.095(5) 0.108(5) 0.171(8) -0.029(6) 0.058(5) 0.046(4)
C14B 0.122(3) 0.115(4) 0.213(9) 0.069(5) 0.098(5) 0.106(3)
C15B 0.052(3) 0.085(4) 0.214(11) 0.013(5) 0.018(5) 0.055(3)
C17B 0.050(4) 0.109(7) 0.142(8) 0.005(6) 0.035(5) 0.004(5)
C12C 0.167(11) 0.067(5) 0.108(7) -0.001(5) 0.006(8) 0.016(7)
C14C 0.115(7) 0.056(4) 0.102(6) 0.021(4) 0.012(6) 0.020(4)
C15C 0.112(7) 0.057(4) 0.093(6) 0.014(4) 0.005(5) 0.024(4)
C17C 0.089(5) 0.071(4) 0.103(6) -0.003(4) 0.035(4) 0.031(4)
C11' 0.083(3) 0.123(4) 0.100(6) 0.008(4) 0.018(4) 0.086(3)
C10' 0.086(5) 0.114(6) 0.078(5) -0.025(5) -0.018(4) 0.047(5)
N20 0.257(9) 0.099(5) 0.225(11) -0.032(6) 0.007(10) 0.112(5)
C21 0.199(10) 0.071(5) 0.143(9) -0.026(5) -0.024(8) 0.074(5)
C22 0.227(5) 0.237(3) 0.121(3) -0.012(3) 0.022(4) 0.110(3)
C23 0.254(15) 0.237(6) 0.159(8) -0.056(7) 0.050(9) 0.100(10)
C24 0.227(5) 0.237(3) 0.121(3) -0.012(3) 0.022(4) 0.110(3)
C25 0.216(10) 0.196(6) 0.131(7) 0.019(5) 0.074(8) 0.119(7)
C26 0.212(13) 0.233(6) 0.126(8) 0.001(6) 0.075(9) 0.068(8)
C27 0.225(11) 0.193(6) 0.149(8) 0.031(6) 0.085(9) 0.108(7)
C28 0.235(13) 0.232(7) 0.174(11) -0.016(6) 0.081(10) 0.075(8)
C29 0.236(12) 0.199(6) 0.150(9) 0.033(6) 0.085(9) 0.099(7)
C210 0.250(11) 0.253(6) 0.161(9) -0.028(7) 0.122(8) 0.076(7)
C211 0.194(11) 0.225(7) 0.201(13) -0.009(7) 0.040(10) 0.107(6)
C212 0.227(5) 0.237(3) 0.121(3) -0.012(3) 0.022(4) 0.110(3)
C213 0.243(13) 0.201(8) 0.177(11) 0.000(7) 0.037(10) 0.118(7)
C214 0.252(15) 0.250(8) 0.111(8) -0.010(8) 0.087(10) 0.071(10)
C22A 0.095(7) 0.050(4) 0.220(14) -0.031(6) -0.004(8) 0.020(4)
C24A 0.094(2) 0.121(3) 0.210(10) 0.028(5) 0.049(4) 0.055(2)
C25A 0.122(6) 0.088(5) 0.201(12) -0.008(6) 0.007(8) 0.073(4)
C27A 0.065(5) 0.104(6) 0.126(8) 0.015(6) 0.011(5) 0.033(5)
C22B 0.187(13) 0.051(5) 0.099(7) 0.006(5) 0.031(8) 0.001(7)
C24B 0.046(4) 0.063(4) 0.205(11) 0.032(6) 0.030(5) 0.009(3)
C25B 0.087(6) 0.067(5) 0.204(11) 0.021(7) 0.036(7) 0.015(5)
C27B 0.078(5) 0.116(6) 0.094(5) 0.047(5) 0.035(4) 0.041(4)
C22C 0.206(12) 0.066(5) 0.113(7) -0.008(5) 0.012(8) 0.040(7)
C24C 0.164(9) 0.052(4) 0.073(5) 0.004(4) 0.019(6) 0.034(5)
C25C 0.229(12) 0.048(4) 0.078(5) 0.011(4) 0.016(7) 0.053(5)
C27C 0.127(8) 0.064(5) 0.060(4) 0.002(4) 0.006(5) 0.009(5)
C21' 0.149(7) 0.085(5) 0.045(4) -0.006(4) -0.008(4) 0.061(5)
C20' 0.226(15) 0.122(8) 0.075(6) 0.031(6) 0.032(8) 0.074(9)
Cl1 0.188(3) 0.146(2) 0.280(4) 0.127(3) 0.110(3) 0.074(2)
O11 0.125(3) 0.233(6) 0.426(12) 0.195(7) 0.175(5) 0.138(4)
O12 0.258(4) 0.405(8) 0.550(12) 0.369(8) 0.318(6) 0.286(4)
O13 0.128(9) 0.270(13) 0.298(14) 0.122(12) 0.037(10) 0.042(10)
O14 0.39(3) 0.269(19) 0.38(3) -0.028(19) -0.10(2) 0.08(2)
Cl2 0.106(2) 0.137(2) 0.228(4) 0.085(3) 0.008(2) 0.016(2)
O21 0.205(9) 0.437(11) 0.427(12) 0.364(9) 0.174(8) 0.201(8)
O22 0.189(9) 0.245(9) 0.184(8) 0.126(7) 0.032(8) 0.109(8)
O23 0.072(5) 0.314(11) 0.66(2) 0.314(13) 0.043(10) 0.070(7)
O24 0.46(3) 0.44(3) 0.46(2) -0.22(2) -0.27(2) 0.07(3)
Cl3 0.168(2) 0.0934(12) 0.148(2) 0.0483(14) 0.0488(19) 0.0756(13)
O31 0.216(7) 0.254(8) 0.47(2) 0.081(11) 0.074(12) 0.193(6)
O32 0.443(13) 0.176(7) 0.255(12) -0.082(7) -0.180(11) 0.211(7)
O33 0.313(18) 0.59(2) 0.169(8) 0.190(12) 0.121(10) 0.198(18)
O34 0.284(7) 0.548(15) 0.35(2) 0.005(15) -0.014(12) 0.351(7)
Cl4 0.1115(17) 0.1187(17) 0.1292(19) 0.0499(15) 0.0388(15) 0.0510(14)
O41 0.36(2) 0.296(17) 0.42(3) 0.006(18) -0.07(2) 0.199(16)
O42 0.303(11) 0.511(19) 0.37(2) 0.042(18) 0.028(16) 0.323(11)
O43 0.094(3) 0.292(12) 0.403(17) 0.083(11) 0.100(6) 0.087(5)
O44 0.246(11) 0.410(18) 0.149(8) 0.048(10) 0.107(8) 0.172(12)

loop_
_atom_type_symbol
_atom_type_description
_atom_type_scat_dispersion_real
_atom_type_scat_dispersion_imag
_atom_type_scat_source
C C 0.0181 0.0091 'International Tables Vol C Tables 4.2.6.8 and 6.1.1.4'
H H 0 0 'International Tables Vol C Tables 4.2.6.8 and 6.1.1.4'
N N 0.0311 0.018 'International Tables Vol C Tables 4.2.6.8 and 6.1.1.4'
O O 0.0492 0.0322 'International Tables Vol C Tables 4.2.6.8 and 6.1.1.4'
Cl Cl 0.3639 0.7018 'International Tables Vol C Tables 4.2.6.8 and 6.1.1.4'
Cu Cu -1.9646 0.5888 'International Tables Vol C Tables 4.2.6.8 and 6.1.1.4'

loop_
_geom_angle_atom_site_label_1
_geom_angle_atom_site_label_2
_geom_angle_atom_site_label_3
_geom_angle
N13B Cu1 N16A 160.2(5)
N18A Cu1 N18C 80.0(7)
N18A Cu1 N18B 92.0(7)
N18C Cu1 N18B 88.3(7)
N13B Cu1 N13C 90.1(5)
N16A Cu1 N13C 100.1(5)
N13B Cu1 N16C 107.8(5)
N16A Cu1 N16C 90.7(5)
N13C Cu1 N16C 80.1(4)
N13B Cu1 N16B 81.3(5)
N16A Cu1 N16B 92.2(5)
N13C Cu1 N16B 164.4(5)
N16C Cu1 N16B 90.2(5)
N18A Cu1 N19B 154.4(8)
N18C Cu1 N19B 121.6(8)
N18B Cu1 N19B 76.4(8)
N18A Cu1 N19A 81.7(7)
N18C Cu1 N19A 137.6(7)
N18B Cu1 N19A 130.4(6)
N19B Cu1 N19A 88.6(8)
N18A Cu1 N19C 109.6(7)
N18C Cu1 N19C 75.5(6)
N18B Cu1 N19C 149.8(6)
N19B Cu1 N19C 90.4(7)
N19A Cu1 N19C 75.2(6)
N13B Cu1 N13A 86.8(5)
N16A Cu1 N13A 78.0(5)
N13C Cu1 N13A 81.9(5)
N16C Cu1 N13A 156.7(6)
N16B Cu1 N13A 110.3(5)
N28A Cu2 N29B 158.8(7)
N26B Cu2 N26A 84.9(6)
N28A Cu2 N29C 118.9(8)
N29B Cu2 N29C 78.4(7)
N26B Cu2 N23B 84.3(6)
N26A Cu2 N23B 162.2(6)
N28A Cu2 N29A 77.7(7)
N29B Cu2 N29A 90.2(7)
N29C Cu2 N29A 92.0(6)
N26B Cu2 N23C 161.5(7)
N26A Cu2 N23C 107.8(5)
N23B Cu2 N23C 86.3(5)
N26B Cu2 N23A 108.9(6)
N26A Cu2 N23A 83.6(5)
N23B Cu2 N23A 86.5(6)
N23C Cu2 N23A 86.3(6)
N28A Cu2 N28C 88.8(7)
N29B Cu2 N28C 107.8(7)
N29C Cu2 N28C 78.1(6)
N29A Cu2 N28C 156.9(7)
N28A Cu2 N28B 91.0(7)
N29B Cu2 N28B 77.4(6)
N29C Cu2 N28B 145.4(8)
N29A Cu2 N28B 112.3(7)
N28C Cu2 N28B 86.2(6)
N26B Cu2 N26C 87.3(6)
N26A Cu2 N26C 89.2(5)
N23B Cu2 N26C 104.4(6)
N23C Cu2 N26C 79.6(5)
N23A Cu2 N26C 161.5(5)
C12 N10 C11 116.9(10)
C12 N10 H10 121.6
C11 N10 H10 121.5
C12B C11 C12A 118.0(10)
C12B C11 N10 101.0(9)
C12A C11 N10 110.7(7)
C12B C11 C12C 108.0(9)
C12A C11 C12C 110.5(10)
N10 C11 C12C 107.9(9)
N10 C12 C13 118.1(13)
N10 C12 H12A 107.9
C13 C12 H12A 107.8
N10 C12 H12B 107.8
C13 C12 H12B 107.7
H12A C12 H12B 107.1
C12 C13 C14 122.4(11)
C12 C13 H13A 106.7
C14 C13 H13A 106.7
C12 C13 H13B 106.8
C14 C13 H13B 106.7
H13A C13 H13B 106.6
C13 C14 C15 114.4(12)
C13 C14 H14A 108.6
C15 C14 H14A 108.6
C13 C14 H14B 108.7
C15 C14 H14B 108.7
H14A C14 H14B 107.6
C16 C15 C14 117.8(13)
C16 C15 H15A 107.9
C14 C15 H15A 107.9
C16 C15 H15B 107.9
C14 C15 H15B 107.8
H15A C15 H15B 107.2
C15 C16 C17 115.3(12)
C15 C16 H16A 108.5
C17 C16 H16A 108.5
C15 C16 H16B 108.5
C17 C16 H16B 108.5
H16A C16 H16B 107.5
C16 C17 C18 116.3(12)
C16 C17 H17A 108.2
C18 C17 H17A 108.2
C16 C17 H17B 108.2
C18 C17 H17B 108.2
H17A C17 H17B 107.4
C19 C18 C17 114.8(12)
C19 C18 H18A 108.6
C17 C18 H18A 108.6
C19 C18 H18B 108.6
C17 C18 H18B 108.6
H18A C18 H18B 107.5
C18 C19 C110 114.9(12)
C18 C19 H19A 108.6
C110 C19 H19A 108.6
C18 C19 H19B 108.5
C110 C19 H19B 108.5
H19A C19 H19B 107.5
C19 C110 C111 115.4(12)
C19 C110 H11A 108.4
C111 C110 H11A 108.4
C19 C110 H11B 108.4
C111 C110 H11B 108.4
H11A C110 H11B 107.5
C110 C111 C112 114.2(11)
C110 C111 H11C 108.7
C112 C111 H11C 108.7
C110 C111 H11D 108.7
C112 C111 H11D 108.7
H11C C111 H11D 107.6
C113 C112 C111 114.0(12)
C113 C112 H11E 108.7
C111 C112 H11E 108.8
C113 C112 H11F 108.7
C111 C112 H11F 108.7
H11E C112 H11F 107.6
C112 C113 C114 116.4(13)
C112 C113 H11G 108.2
C114 C113 H11G 108.2
C112 C113 H11H 108.2
C114 C113 H11H 108.1
H11G C113 H11H 107.4
C113 C114 H11I 109.5
C113 C114 H11J 109.5
H11I C114 H11J 109.5
C113 C114 H11K 109.4
H11I C114 H11K 109.5
H11J C114 H11K 109.5
N13A C12A C11 117.2(10)
C11 C12A N18A 105.0(10)
N13A C12A H12C 107.9
C11 C12A H12C 108
N13A C12A H12D 108.1
C11 C12A H12D 108
H12C C12A H12D 107.2
C11 C12A H12I 113.6
N18A C12A H12I 110
C11 C12A H12J 108.5
N18A C12A H12J 111.7
H12I C12A H12J 108.1
C14A N13A C12A 121.9(13)
C14A N13A Cu1 105.0(8)
C12A N13A Cu1 110.1(8)
C14A N13A H13C 106.3
C12A N13A H13C 106.2
Cu1 N13A H13C 106.3
C12A N18A C14A 102.6(11)
C12A N18A Cu1 118.3(14)
C14A N18A Cu1 108.0(10)
C12A N18A H18C 109.2
C14A N18A H18C 109.2
Cu1 N18A H18C 109.2
N13A C14A C15A 117.6(11)
C15A C14A N18A 110.9(9)
N13A C14A H14C 107.9
C15A C14A H14C 107.9
N13A C14A H14D 107.9
C15A C14A H14D 107.9
H14C C14A H14D 107.2
C15A C14A H14I 108.6
N18A C14A H14I 106.2
C15A C14A H14J 108.6
N18A C14A H14J 114.8
H14I C14A H14J 107.5
N19A C15A C14A 123.7(11)
N16A C15A C14A 107.2(9)
N19A C15A H15C 108.7
N16A C15A H15C 110.3
C14A C15A H15C 110.3
N16A C15A H15D 110.3
C14A C15A H15D 110.3
H15C C15A H15D 108.5
C14A C15A H15I 107.4
N19A C15A H15J 113.2
C14A C15A H15J 107.4
H15I C15A H15J 107
C15A N16A C17A 109.6(9)
C15A N16A Cu1 113.5(8)
C17A N16A Cu1 112.0(8)
C15A N16A H16C 107.1
C17A N16A H16C 107.1
Cu1 N16A H16C 107.1
C17A N19A C15A 137.7(15)
C17A N19A Cu1 116.4(12)
C15A N19A Cu1 102.4(9)
C17A N19A H19C 96
C15A N19A H19C 95.9
Cu1 N19A H19C 96
N19A C17A C11' 122.0(12)
C11' C17A N16A 116.2(8)
N19A C17A H17C 113.4
C11' C17A H17C 108.2
N16A C17A H17C 108.3
C11' C17A H17D 108.2
N16A C17A H17D 108.2
H17C C17A H17D 107.4
N19A C17A H17I 109.5
C11' C17A H17I 104.8
N19A C17A H17J 101.3
C11' C17A H17J 111.3
H17I C17A H17J 107.3
C11 C12B N13B 116.1(10)
C11 C12B N18B 117.8(11)
C11 C12B H12E 108.3
N13B C12B H12E 108.3
C11 C12B H12F 108.2
N13B C12B H12F 108.2
H12E C12B H12F 107.4
C11 C12B H12K 112.5
N18B C12B H12K 112.7
C11 C12B H12L 104.7
N18B C12B H12L 100.4
H12K C12B H12L 107.1
C12B N13B C14B 116.7(11)
C12B N13B Cu1 119.2(9)
C14B N13B Cu1 107.2(7)
C12B N13B H13D 103.9
C14B N13B H13D 103.9
Cu1 N13B H13D 103.9
C14B N18B C12B 119.2(14)
C14B N18B Cu1 112.6(9)
C12B N18B Cu1 106.5(10)
C14B N18B H18D 105.8
C12B N18B H18D 105.9
Cu1 N18B H18D 105.8
N18B C14B C15B 117.2(10)
N13B C14B C15B 115.5(8)
N13B C14B H14E 108.4
C15B C14B H14E 108.4
N13B C14B H14F 108.4
C15B C14B H14F 108.4
H14E C14B H14F 107.5
N18B C14B H14K 112.7
C15B C14B H14K 106.7
N18B C14B H14L 103
C15B C14B H14L 109.2
H14K C14B H14L 107.8
N19B C15B C14B 114.3(13)
N16B C15B C14B 106.4(8)
N19B C15B H15E 127.1
N16B C15B H15E 110.5
C14B C15B H15E 110.5
N16B C15B H15F 110.4
C14B C15B H15F 110.4
H15E C15B H15F 108.7
N19B C15B H15K 118.2
C14B C15B H15K 110.4
C14B C15B H15L 106.5
H15K C15B H15L 107.2
C15B N16B C17B 109.7(9)
C15B N16B Cu1 111.5(9)
C17B N16B Cu1 108.2(8)
C17B N16B H15L 109.9
C15B N16B H16D 109.1
C17B N16B H16D 109.2
Cu1 N16B H16D 109.1
C15B N19B C17B 126(2)
C15B N19B Cu1 114.2(13)
C17B N19B Cu1 117.1(18)
C15B N19B H19D 95
C17B N19B H19D 94.9
Cu1 N19B H19D 95
C11' C17B N19B 116.1(14)
C11' C17B N16B 116.9(9)
C11' C17B H17E 108.1
N16B C17B H17E 108
C11' C17B H17F 108.1
N16B C17B H17F 108.1
H17E C17B H17F 107.3
C11' C17B H17K 108.9
N19B C17B H17K 113.2
C11' C17B H17L 110.8
H17K C17B H17L 108
N18C C12C C11 108.1(11)
N13C C12C C11 108.2(9)
N18C C12C H12G 110.1
C11 C12C H12G 110.1
N18C C12C H12H 110
C11 C12C H12H 110
H12G C12C H12H 108.4
N13C C12C H12M 112.4
C11 C12C H12M 111.5
N13C C12C H12N 108.7
C11 C12C H12N 107.4
H12M C12C H12N 108.4
C14C N18C C12C 108.0(13)
C14C N18C Cu1 115.2(10)
C12C N18C Cu1 119.3(10)
C14C N18C H12N 105.2
C14C N18C H18E 104.2
C12C N18C H18E 104.2
Cu1 N18C H18E 104.2
C12C N18C H14M 107.8
C14C N13C C12C 98.0(9)
C14C N13C Cu1 108.3(7)
C12C N13C Cu1 112.4(9)
C14C N13C H13E 112.4
C12C N13C H13E 112.5
Cu1 N13C H13E 112.4
C15C C14C N18C 111.8(10)
C15C C14C N13C 107.4(8)
C15C C14C H14G 109.2
N18C C14C H14G 109.3
C15C C14C H14H 109.3
N18C C14C H14H 109.3
H14G C14C H14H 107.9
C15C C14C H14M 110.3
N13C C14C H14M 107.1
C15C C14C H14N 110.7
N13C C14C H14N 112.6
H14M C14C H14N 108.6
N19C C15C C14C 117.8(9)
C14C C15C N16C 110.0(9)
C14C C15C H15G 109.6
N16C C15C H15G 109.6
C14C C15C H15H 109.7
N16C C15C H15H 109.7
H15G C15C H15H 108.2
N19C C15C H15M 105.7
C14C C15C H15M 108.6
N19C C15C H15N 108.3
C14C C15C H15N 108.4
N16C C15C H15N 138.3
H15M C15C H15N 107.6
C15C N16C C17C 107.1(10)
C15C N16C Cu1 110.1(7)
C17C N16C Cu1 112.4(7)
C15C N16C H16E 109
C17C N16C H16E 109.1
Cu1 N16C H16E 109.1
C15C N19C C17C 122.8(11)
C15C N19C Cu1 113.5(9)
C17C N19C Cu1 110.0(9)
C15C N19C H19E 102.5
C17C N19C H19E 102.4
Cu1 N19C H19E 102.5
N19C C17C C11' 116.7(8)
N16C C17C C11' 113.2(8)
N16C C17C H17G 109
C11' C17C H17G 109
N16C C17C H17H 108.9
C11' C17C H17H 108.9
H17G C17C H17H 107.8
N19C C17C H17M 105.7
C11' C17C H17M 108.1
N19C C17C H17N 109.2
C11' C17C H17N 109.3
H17M C17C H17N 107.6
C17A C11' C17B 115.2(8)
C17A C11' C10' 111.1(8)
C17B C11' C10' 103.0(8)
C17A C11' C17C 108.4(7)
C17B C11' C17C 113.0(8)
C10' C11' C17C 105.8(7)
C11' C10' H10A 109.5
C11' C10' H10B 109.5
H10A C10' H10B 109.5
C11' C10' H10C 109.5
H10A C10' H10C 109.5
H10B C10' H10C 109.5
C22 N20 C21 121.6(11)
C22 N20 H20 119.2
C21 N20 H20 119.2
C22A C21 C22C 110.6(12)
C22A C21 C22B 108.7(12)
C22C C21 C22B 115.3(14)
C22A C21 N20 113.1(11)
C22C C21 N20 106.9(10)
C22B C21 N20 102.1(10)
N20 C22 C23 109.0(13)
N20 C22 H22A 109.9
C23 C22 H22A 109.9
N20 C22 H22B 109.8
C23 C22 H22B 109.9
H22A C22 H22B 108.3
C24 C23 C22 117.6(11)
C24 C23 H23A 108
C22 C23 H23A 107.9
C24 C23 H23B 107.8
C22 C23 H23B 107.9
H23A C23 H23B 107.2
C23 C24 C25 117.3(12)
C23 C24 H24A 107.9
C25 C24 H24A 107.9
C23 C24 H24B 108.1
C25 C24 H24B 108
H24A C24 H24B 107.2
C26 C25 C24 116.6(11)
C26 C25 H25A 108.2
C24 C25 H25A 108.2
C26 C25 H25B 108.1
C24 C25 H25B 108.1
H25A C25 H25B 107.3
C25 C26 C27 118.0(11)
C25 C26 H26A 107.8
C27 C26 H26A 107.7
C25 C26 H26B 107.9
C27 C26 H26B 107.9
H26A C26 H26B 107.2
C28 C27 C26 119.9(12)
C28 C27 H27A 107.5
C26 C27 H27A 107.5
C28 C27 H27B 107.2
C26 C27 H27B 107.2
H27A C27 H27B 106.9
C27 C28 C29 112.7(12)
C27 C28 H28A 108.9
C29 C28 H28A 108.9
C27 C28 H28B 109.2
C29 C28 H28B 109.1
H28A C28 H28B 107.8
C210 C29 C28 115.6(12)
C210 C29 H29A 108.4
C28 C29 H29A 108.5
C210 C29 H29B 108.4
C28 C29 H29B 108.3
H29A C29 H29B 107.4
C29 C210 C211 118.7(13)
C29 C210 H21A 107.6
C211 C210 H21A 107.6
C29 C210 H21B 107.7
C211 C210 H21B 107.6
H21A C210 H21B 107.1
C210 C211 C212 115.2(13)
C210 C211 H21C 108.5
C212 C211 H21C 108.4
C210 C211 H21D 108.5
C212 C211 H21D 108.5
H21C C211 H21D 107.5
C211 C212 C213 113.4(12)
C211 C212 H21E 108.8
C213 C212 H21E 108.8
C211 C212 H21F 108.9
C213 C212 H21F 109
H21E C212 H21F 107.7
C214 C213 C212 114.0(13)
C214 C213 H21G 108.8
C212 C213 H21G 108.8
C214 C213 H21H 108.8
C212 C213 H21H 108.7
H21G C213 H21H 107.7
C213 C214 H21I 109.5
C213 C214 H21J 109.5
H21I C214 H21J 109.5
C213 C214 H21K 109.5
H21I C214 H21K 109.5
H21J C214 H21K 109.5
C21 C22A N28A 113.5(13)
C21 C22A N23A 119.7(13)
C21 C22A H22C 108.9
N28A C22A H22C 108.9
C21 C22A H22D 108.8
N28A C22A H22D 108.9
H22C C22A H22D 107.7
C21 C22A H22I 106.8
N23A C22A H22I 104.3
C21 C22A H22J 108.1
N23A C22A H22J 110.3
H22I C22A H22J 106.8
C24A N28A C22A 115.5(16)
C24A N28A Cu2 113.6(11)
C22A N28A Cu2 119.5(13)
C24A N28A H28C 101.4
C22A N28A H28C 101.4
Cu2 N28A H28C 101.4
C24A N23A C22A 111.3(12)
C24A N23A Cu2 104.2(8)
C22A N23A Cu2 106.4(10)
C24A N23A H23C 111.5
C22A N23A H23C 111.6
Cu2 N23A H23C 111.5
N28A C24A C25A 113.0(11)
N23A C24A C25A 112.0(10)
N28A C24A H24C 109
C25A C24A H24C 109
N28A C24A H24D 109
C25A C24A H24D 109
H24C C24A H24D 107.8
N23A C24A H24I 106.6
C25A C24A H24I 107.7
N23A C24A H24J 113.1
C25A C24A H24J 109.9
H24I C24A H24J 107.4
N29A C25A C24A 115.3(12)
C24A C25A N26A 115.9(11)
N29A C25A H25C 108.5
C24A C25A H25C 108.4
N29A C25A H25D 108.4
C24A C25A H25D 108.4
H25C C25A H25D 107.5
C24A C25A H25I 108.4
N26A C25A H25I 111.4
C24A C25A H25J 110.9
N26A C25A H25J 101.8
H25I C25A H25J 108
C25A N29A C27A 118.4(13)
C25A N29A Cu2 113.3(13)
C27A N29A Cu2 108.0(11)
C25A N29A H29C 105.3
C27A N29A H29C 105.3
Cu2 N29A H29C 105.3
C27A N26A C25A 115.9(12)
C27A N26A Cu2 123.0(11)
C25A N26A Cu2 106.9(8)
C27A N26A H26C 102.7
C25A N26A H26C 102.7
Cu2 N26A H26C 102.7
N26A C27A C21' 108.3(10)
C21' C27A N29A 117.8(10)
C21' C27A H27C 107.8
N29A C27A H27C 107.8
C21' C27A H27D 107.8
N29A C27A H27D 107.9
H27C C27A H27D 107.2
N26A C27A H27I 110.1
C21' C27A H27I 111.1
N26A C27A H27J 111.9
C21' C27A H27J 107.8
H27I C27A H27J 107.7
N23B C22B C21 109.6(10)
C21 C22B N28B 123.0(12)
N23B C22B H22E 109.8
C21 C22B H22E 109.7
N23B C22B H22F 109.7
C21 C22B H22F 109.8
H22E C22B H22F 108.2
C21 C22B H22K 103.7
N28B C22B H22K 105.6
C21 C22B H22L 110.6
N28B C22B H22L 105.9
H22K C22B H22L 107.1
C22B N23B C24B 109.3(11)
C22B N23B Cu2 114.0(13)
C24B N23B Cu2 98.9(8)
C22B N23B H23D 111.3
C24B N23B H23D 111.3
Cu2 N23B H23D 111.3
C24B N28B Cu2 116.6(12)
C22B N28B Cu2 103.4(10)
C24B N28B H28D 104.4
C22B N28B H28D 104.3
Cu2 N28B H28D 104.4
N28B C24B C25B 111.3(12)
C25B C24B N23B 117.2(9)
C25B C24B H24E 108
N23B C24B H24E 108
C25B C24B H24F 108
N23B C24B H24F 108
H24E C24B H24F 107.2
N28B C24B H24K 112.3
C25B C24B H24K 112
N28B C24B H24L 105.4
C25B C24B H24L 107.9
H24K C24B H24L 107.5
N26B C25B C24B 112.3(13)
C24B C25B N29B 116.8(11)
N26B C25B H25E 109.2
C24B C25B H25E 109.1
N26B C25B H25F 109.2
C24B C25B H25F 109.2
C24B C25B H25K 110.3
N29B C25B H25K 111.1
C24B C25B H25L 104.4
N29B C25B H25L 106.4
H25K C25B H25L 107.2
C25B N26B C27B 110.1(13)
C25B N26B Cu2 116.2(11)
C27B N26B Cu2 113.2(8)
C25B N26B H26D 105.5
C27B N26B H26D 105.5
Cu2 N26B H26D 105.5
C27B N29B C25B 114.3(11)
C27B N29B Cu2 119.0(10)
C25B N29B Cu2 103.6(9)
C27B N29B H29D 106.4
C25B N29B H29D 106.4
Cu2 N29B H29D 106.4
N29B C27B C21' 112.8(9)
C21' C27B N26B 113.7(10)
C21' C27B H27E 108.8
N26B C27B H27E 108.8
C21' C27B H27F 108.8
N26B C27B H27F 108.8
H27E C27B H27F 107.7
N29B C27B H27K 108.7
C21' C27B H27K 108.9
N29B C27B H27L 112.1
C21' C27B H27L 106.7
H27K C27B H27L 107.4
C21 C22C N28C 111.7(12)
C21 C22C N23C 113.4(10)
C21 C22C H22G 109.3
N28C C22C H22G 109.3
C21 C22C H22H 109.3
N28C C22C H22H 109.2
H22G C22C H22H 107.9
C21 C22C H22M 108.8
N23C C22C H22M 106.5
C21 C22C H22N 111.1
N23C C22C H22N 108.3
H22M C22C H22N 108.6
C24C N28C C22C 104.2(12)
C24C N28C Cu2 108.0(9)
C22C N28C Cu2 108.6(11)
C24C N28C H22N 107.4
C24C N28C H28E 111.9
C22C N28C H28E 111.9
Cu2 N28C H28E 111.9
C22C N28C H24M 110.1
C24C N23C C22C 102.1(10)
C24C N23C Cu2 108.6(9)
C22C N23C Cu2 106.9(8)
C24C N23C H23E 112.9
C22C N23C H23E 112.8
Cu2 N23C H23E 112.9
C25C C24C N23C 109.3(9)
C25C C24C N28C 108.1(10)
C25C C24C H24G 110.1
N28C C24C H24G 110
C25C C24C H24H 110
N28C C24C H24H 110.1
H24G C24C H24H 108.4
C25C C24C H24M 106.3
N23C C24C H24M 109.2
C25C C24C H24N 113.7
N23C C24C H24N 109.6
N28C C24C H24N 138.1
H24M C24C H24N 108.6
N29C C25C C24C 117.2(11)
N26C C25C C24C 117.2(8)
N26C C25C H25G 108
C24C C25C H25G 108
N26C C25C H25H 108
C24C C25C H25H 108
H25G C25C H25H 107.2
N29C C25C H25M 107
C24C C25C H25M 111.9
N29C C25C H25N 108.4
C24C C25C H25N 104.5
H25M C25C H25N 107.4
C25C N26C C27C 110.2(10)
C25C N26C Cu2 106.4(9)
C27C N26C Cu2 107.2(8)
C25C N26C H26E 111
C27C N26C H26E 110.9
Cu2 N26C H26E 111
C27C N29C C25C 121.4(16)
C27C N29C Cu2 119.0(11)
C25C N29C Cu2 112.2(9)
C27C N29C H29E 99.2
C25C N29C H29E 99.1
Cu2 N29C H29E 99.2
N29C C27C C21' 115.2(11)
C21' C27C N26C 115.7(8)
C21' C27C H27G 108.4
N26C C27C H27G 108.4
C21' C27C H27H 108.3
N26C C27C H27H 108.3
H27G C27C H27H 107.4
N29C C27C H27M 112.6
C21' C27C H27M 107.3
N29C C27C H27N 105.6
C21' C27C H27N 108.5
H27M C27C H27N 107.2
C27B C21' C20' 109.5(10)
C27B C21' C27C 109.9(9)
C20' C21' C27C 107.9(8)
C27B C21' C27A 110.3(8)
C20' C21' C27A 105.0(10)
C27C C21' C27A 114.1(10)
C21' C20' H20A 109.5
C21' C20' H20B 109.5
H20A C20' H20B 109.5
C21' C20' H20C 109.4
H20A C20' H20C 109.5
H20B C20' H20C 109.5
O12 Cl1 O14 116.1(8)
O12 Cl1 O11 116.7(7)
O14 Cl1 O11 112.3(7)
O12 Cl1 O13 105.7(6)
O14 Cl1 O13 99.3(9)
O11 Cl1 O13 103.8(7)
O21 Cl2 O23 102.8(9)
O21 Cl2 O22 115.7(7)
O23 Cl2 O22 114.6(8)
O21 Cl2 O24 111.8(10)
O23 Cl2 O24 110.5(10)
O22 Cl2 O24 101.7(10)
O32 Cl3 O33 102.2(12)
O32 Cl3 O31 112.8(11)
O33 Cl3 O31 135.3(12)
O32 Cl3 O34 88.7(10)
O33 Cl3 O34 100.4(11)
O31 Cl3 O34 107.1(10)
O43 Cl4 O44 114.0(9)
O43 Cl4 O42 118.4(10)
O44 Cl4 O42 103.3(10)
O43 Cl4 O41 106.9(11)
O44 Cl4 O41 108.0(11)
O42 Cl4 O41 105.6(10)

loop_
_geom_bond_atom_site_label_1
_geom_bond_atom_site_label_2
_geom_bond_distance
Cu1 N13B 2.026(14)
Cu1 N16A 2.023(13)
Cu1 N18A 2.026(19)
Cu1 N18C 2.096(16)
Cu1 N18B 2.111(17)
Cu1 N13C 2.134(12)
Cu1 N16C 2.152(11)
Cu1 N16B 2.170(14)
Cu1 N19B 2.16(3)
Cu1 N19A 2.252(18)
Cu1 N19C 2.251(14)
Cu1 N13A 2.272(12)
Cu2 N28A 2.01(2)
Cu2 N26B 2.007(16)
Cu2 N29B 2.113(15)
Cu2 N26A 2.112(13)
Cu2 N29C 2.175(17)
Cu2 N23B 2.187(15)
Cu2 N29A 2.200(18)
Cu2 N23C 2.200(13)
Cu2 N23A 2.198(17)
Cu2 N28C 2.206(16)
Cu2 N28B 2.201(16)
Cu2 N26C 2.268(13)
N10 C12 1.431(14)
N10 C11 1.495(12)
N10 H10 0.88
C11 C12B 1.402(16)
C11 C12A 1.468(16)
C11 C12C 1.599(14)
C12 C13 1.459(12)
C12 H12A 0.99
C12 H12B 0.99
C13 C14 1.458(14)
C13 H13A 0.99
C13 H13B 0.99
C14 C15 1.491(13)
C14 H14A 0.99
C14 H14B 0.99
C15 C16 1.473(14)
C15 H15A 0.99
C15 H15B 0.99
C16 C17 1.489(12)
C16 H16A 0.99
C16 H16B 0.99
C17 C18 1.497(14)
C17 H17A 0.99
C17 H17B 0.99
C18 C19 1.485(12)
C18 H18A 0.99
C18 H18B 0.99
C19 C110 1.499(14)
C19 H19A 0.99
C19 H19B 0.99
C110 C111 1.500(12)
C110 H11A 0.99
C110 H11B 0.99
C111 C112 1.522(14)
C111 H11C 0.99
C111 H11D 0.99
C112 C113 1.471(13)
C112 H11E 0.99
C112 H11F 0.99
C113 C114 1.534(15)
C113 H11G 0.99
C113 H11H 0.99
C114 H11I 0.98
C114 H11J 0.98
C114 H11K 0.98
C12A N13A 1.466(16)
C12A N18A 1.57(2)
C12A H12C 0.99
C12A H12D 0.99
C12A H12I 0.97
C12A H12J 0.97
N13A C14A 1.34(2)
N13A H13C 0.93
N18A C14A 1.57(2)
N18A H18C 0.93
C14A C15A 1.441(13)
C14A H14C 0.99
C14A H14D 0.99
C14A H14I 0.97
C14A H14J 0.97
C15A N19A 1.410(17)
C15A N16A 1.427(14)
C15A H15C 0.99
C15A H15D 0.99
C15A H15I 0.97
C15A H15J 0.97
N16A C17A 1.648(12)
N16A H16C 0.93
N19A C17A 1.287(16)
N19A H19C 0.93
C17A C11' 1.450(13)
C17A H17C 0.99
C17A H17D 0.99
C17A H17I 0.97
C17A H17J 0.97
C12B N13B 1.440(14)
C12B N18B 1.620(18)
C12B H12E 0.99
C12B H12F 0.99
C12B H12K 0.97
C12B H12L 0.97
N13B C14B 1.485(17)
N13B H13D 0.93
N18B C14B 1.259(19)
N18B H18D 0.93
C14B C15B 1.508(14)
C14B H14E 0.99
C14B H14F 0.99
C14B H14K 0.97
C14B H14L 0.97
C15B N19B 1.27(3)
C15B N16B 1.317(18)
C15B H15E 0.99
C15B H15F 0.99
C15B H15K 0.97
C15B H15L 0.97
N16B C17B 1.640(15)
N16B H16D 0.93
N19B C17B 1.44(2)
N19B H19D 0.93
C17B C11' 1.448(16)
C17B H17E 0.99
C17B H17F 0.99
C17B H17K 0.97
C17B H17L 0.97
C12C N18C 1.464(18)
C12C N13C 1.563(16)
C12C H12G 0.99
C12C H12H 0.99
C12C H12M 0.97
C12C H12N 0.97
N18C C14C 1.450(19)
N18C H18E 0.93
N13C C14C 1.561(14)
N13C H13E 0.93
C14C C15C 1.447(12)
C14C H14G 0.99
C14C H14H 0.99
C14C H14M 0.97
C14C H14N 0.97
C15C N19C 1.285(17)
C15C N16C 1.482(17)
C15C H15G 0.99
C15C H15H 0.99
C15C H15M 0.97
C15C H15N 0.97
N16C C17C 1.553(14)
N16C H16E 0.93
N19C C17C 1.493(16)
N19C H19E 0.93
C17C C11' 1.562(13)
C17C H17G 0.99
C17C H17H 0.99
C17C H17M 0.97
C17C H17N 0.97
C11' C10' 1.512(11)
C10' H10A 0.98
C10' H10B 0.98
C10' H10C 0.98
N20 C22 1.386(15)
N20 C21 1.486(12)
N20 H20 0.88
C21 C22A 1.44(2)
C21 C22C 1.458(15)
C21 C22B 1.49(2)
C22 C23 1.515(13)
C22 H22A 0.99
C22 H22B 0.99
C23 C24 1.442(13)
C23 H23A 0.99
C23 H23B 0.99
C24 C25 1.485(13)
C24 H24A 0.99
C24 H24B 0.99
C25 C26 1.457(13)
C25 H25A 0.99
C25 H25B 0.99
C26 C27 1.468(13)
C26 H26A 0.99
C26 H26B 0.99
C27 C28 1.473(13)
C27 H27A 0.99
C27 H27B 0.99
C28 C29 1.489(15)
C28 H28A 0.99
C28 H28B 0.99
C29 C210 1.449(13)
C29 H29A 0.99
C29 H29B 0.99
C210 C211 1.475(15)
C210 H21A 0.99
C210 H21B 0.99
C211 C212 1.480(14)
C211 H21C 0.99
C211 H21D 0.99
C212 C213 1.492(15)
C212 H21E 0.99
C212 H21F 0.99
C213 C214 1.477(14)
C213 H21G 0.99
C213 H21H 0.99
C214 H21I 0.98
C214 H21J 0.98
C214 H21K 0.98
C22A N28A 1.447(19)
C22A N23A 1.517(19)
C22A H22C 0.99
C22A H22D 0.99
C22A H22I 0.97
C22A H22J 0.97
N28A C24A 1.46(2)
N28A H28C 0.93
N23A C24A 1.458(17)
N23A H23C 0.93
C24A C25A 1.464(16)
C24A H24C 0.99
C24A H24D 0.99
C24A H24I 0.97
C24A H24J 0.97
C25A N29A 1.23(2)
C25A N26A 1.49(2)
C25A H25C 0.99
C25A H25D 0.99
C25A H25I 0.97
C25A H25J 0.97
N29A C27A 1.604(19)
N29A H29C 0.93
N26A C27A 1.392(17)
N26A H26C 0.93
C27A C21' 1.562(18)
C27A H27C 0.99
C27A H27D 0.99
C27A H27I 0.97
C27A H27J 0.97
C22B N23B 1.39(2)
C22B N28B 1.63(2)
C22B H22E 0.99
C22B H22F 0.99
C22B H22K 0.97
C22B H22L 0.97
N23B C24B 1.64(2)
N23B H23D 0.93
N28B C24B 1.18(2)
N28B H28D 0.93
C24B C25B 1.383(17)
C24B H24E 0.99
C24B H24F 0.99
C24B H24K 0.97
C24B H24L 0.97
C25B N26B 1.384(19)
C25B N29B 1.547(16)
C25B H25E 0.99
C25B H25F 0.99
C25B H25K 0.97
C25B H25L 0.97
N26B C27B 1.618(17)
N26B H26D 0.93
N29B C27B 1.383(15)
N29B H29D 0.93
C27B C21' 1.499(14)
C27B H27E 0.99
C27B H27F 0.99
C27B H27K 0.97
C27B H27L 0.97
C22C N28C 1.57(2)
C22C N23C 1.616(15)
C22C H22G 0.99
C22C H22H 0.99
C22C H22M 0.97
C22C H22N 0.97
N28C C24C 1.497(17)
N28C H28E 0.93
N23C C24C 1.490(18)
N23C H23E 0.93
C24C C25C 1.480(12)
C24C H24G 0.99
C24C H24H 0.99
C24C H24M 0.97
C24C H24N 0.97
C25C N29C 1.38(2)
C25C N26C 1.406(17)
C25C H25G 0.99
C25C H25H 0.99
C25C H25M 0.97
C25C H25N 0.97
N26C C27C 1.523(14)
N26C H26E 0.93
N29C C27C 1.373(19)
N29C H29E 0.93
C27C C21' 1.524(12)
C27C H27G 0.99
C27C H27H 0.99
C27C H27M 0.97
C27C H27N 0.97
C21' C20' 1.514(13)
C20' H20A 0.98
C20' H20B 0.98
C20' H20C 0.98
Cl1 O12 1.330(9)
Cl1 O14 1.399(10)
Cl1 O11 1.415(9)
Cl1 O13 1.517(10)
Cl2 O21 1.376(10)
Cl2 O23 1.387(12)
Cl2 O22 1.421(10)
Cl2 O24 1.420(14)
Cl3 O32 1.268(12)
Cl3 O33 1.400(16)
Cl3 O31 1.425(15)
Cl3 O34 1.447(14)
Cl4 O43 1.286(8)
Cl4 O44 1.302(12)
Cl4 O42 1.404(14)
Cl4 O41 1.448(15)
